data_4075207
loop_
_publ_author_name
'Lu, Xiu Lian'
'McGrath, Thomas D.'
'Stone, F. Gordon A.'

_publ_section_title
;
 Synthesis and Reactivity of 10- and 12-Vertex Cobalt&#x2212;Monocarborane
 Anions Containing Multiple Metal Centers
;
_journal_issue 10
_journal_name_full Organometallics
_journal_page_first 2590
_journal_paper_doi 10.1021/om060123d
_journal_volume 25
_journal_year 2006
_chemical_formula_sum 'C10.5 H18 B9 Cl Co2 O6'
_chemical_formula_weight 490.85
_chemical_name_systematic
; 
 ? 
;
_space_group_IT_number 2
_symmetry_cell_setting triclinic
_symmetry_space_group_name_Hall '-P 1'
_symmetry_space_group_name_H-M 'P -1'
_atom_sites_solution_hydrogens geom
_atom_sites_solution_primary direct
_atom_sites_solution_secondary difmap
_audit_creation_method SHELXL-97
_cell_angle_alpha 94.9020(10)
_cell_angle_beta 90.2810(10)
_cell_angle_gamma 100.8420(10)
_cell_formula_units_Z 2
_cell_length_a 7.7050(2)
_cell_length_b 9.2280(2)
_cell_length_c 13.9476(3)
_cell_measurement_reflns_used 8327
_cell_measurement_temperature 110(2)
_cell_measurement_theta_max 28.39
_cell_measurement_theta_min 2.26
_cell_volume 970.21(4)
_computing_cell_refinement 'Bruker APEX2 (Bruker, 2003)'
_computing_data_collection 'Bruker APEX2 (Bruker, 2003)'
_computing_data_reduction 'Bruker APEX2 (Bruker, 2003)'
_computing_molecular_graphics 'Bruker SHELXTL (Bruker, 2001)'
_computing_publication_material 'Bruker SHELXTL (Bruker, 2001)'
_computing_structure_refinement 'Bruker SHELXTL (Bruker, 2001)'
_computing_structure_solution 'Bruker SHELXTL (Bruker, 2001)'
_diffrn_ambient_temperature 110(2)
_diffrn_measured_fraction_theta_full 0.994
_diffrn_measured_fraction_theta_max 0.904
_diffrn_measurement_device_type 'Bruker-Nonius X8 APEX CCD area detector'
_diffrn_measurement_method 'phi and omega scans'
_diffrn_radiation_monochromator graphite
_diffrn_radiation_source 'fine-focus sealed tube'
_diffrn_radiation_type MoK\a
_diffrn_radiation_wavelength 0.71073
_diffrn_reflns_av_R_equivalents 0.0250
_diffrn_reflns_av_sigmaI/netI 0.0255
_diffrn_reflns_limit_h_max 9
_diffrn_reflns_limit_h_min -9
_diffrn_reflns_limit_k_max 11
_diffrn_reflns_limit_k_min -11
_diffrn_reflns_limit_l_max 9
_diffrn_reflns_limit_l_min -18
_diffrn_reflns_number 14163
_diffrn_reflns_theta_full 25.00
_diffrn_reflns_theta_max 28.41
_diffrn_reflns_theta_min 2.58
_exptl_absorpt_coefficient_mu 1.873
_exptl_absorpt_correction_T_max 0.865
_exptl_absorpt_correction_T_min 0.775
_exptl_absorpt_correction_type multi-scan
_exptl_absorpt_process_details 'SADABS (Bruker, 2003)'
_exptl_crystal_colour red
_exptl_crystal_density_diffrn 1.680
_exptl_crystal_density_method 'not measured'
_exptl_crystal_description block
_exptl_crystal_F_000 490
_exptl_crystal_size_max 0.13
_exptl_crystal_size_mid 0.12
_exptl_crystal_size_min 0.09
_refine_diff_density_max 0.534
_refine_diff_density_min -0.382
_refine_diff_density_rms 0.068
_refine_ls_extinction_method none
_refine_ls_goodness_of_fit_ref 1.052
_refine_ls_hydrogen_treatment mixed
_refine_ls_matrix_type full
_refine_ls_number_parameters 298
_refine_ls_number_reflns 4426
_refine_ls_number_restraints 0
_refine_ls_restrained_S_all 1.052
_refine_ls_R_factor_all 0.0304
_refine_ls_R_factor_gt 0.0256
_refine_ls_shift/su_max 0.002
_refine_ls_shift/su_mean 0.000
_refine_ls_structure_factor_coef Fsqd
_refine_ls_weighting_details 'calc w=1/[\s^2^(Fo^2^)+(0.0276P)^2^+0.5901P] where P=(Fo^2^+2Fc^2^)/3'
_refine_ls_weighting_scheme calc
_refine_ls_wR_factor_gt 0.0600
_refine_ls_wR_factor_ref 0.0628
_reflns_number_gt 3970
_reflns_number_total 4426
_reflns_threshold_expression >2sigma(I)
_cod_data_source_file om060123dsi20060207_101029.cif
_cod_data_source_block 10
_cod_depositor_comments
;
The following automatic conversions were performed:

'_symmetry_cell_setting' value 'Triclinic' changed to 'triclinic'
according to /home/saulius/struct/CIF-dictionaries/cif_core.dic
dictionary named 'cif_core.dic' version 2.4.1 from 2010-06-29.

Automatic conversion script
Id: cif_fix_values 1715 2011-07-08 13:25:40Z adriana 
;
_cod_original_sg_symbol_H-M 'P-1   '
_cod_original_formula_sum 'C10.50 H18 B9 Cl Co2 O6'
_cod_database_code 4075207

loop_
_symmetry_equiv_pos_as_xyz
'x, y, z'
'-x, -y, -z'

loop_
_atom_site_label
_atom_site_type_symbol
_atom_site_fract_x
_atom_site_fract_y
_atom_site_fract_z
_atom_site_U_iso_or_equiv
_atom_site_adp_type
_atom_site_occupancy
_atom_site_symmetry_multiplicity
_atom_site_calc_flag
_atom_site_refinement_flags
C1 C 1.1191(2) 0.23741(19) 0.71571(12) 0.0142(3) Uani 1 1 d .
H1 H 1.205(3) 0.249(2) 0.6706(15) 0.017 Uiso 1 1 d .
Co2 Co 0.99055(3) 0.01334(2) 0.717248(15) 0.01278(7) Uani 1 1 d .
Co3 Co 0.86733(3) 0.20803(2) 0.649255(14) 0.01200(7) Uani 1 1 d .
B4 B 1.0155(3) 0.3878(2) 0.73672(13) 0.0149(4) Uani 1 1 d .
H4 H 1.062(3) 0.491(2) 0.6979(14) 0.018 Uiso 1 1 d .
B5 B 1.1794(3) 0.3504(2) 0.81695(14) 0.0174(4) Uani 1 1 d .
H5 H 1.311(3) 0.419(2) 0.8197(14) 0.021 Uiso 1 1 d .
B6 B 1.1625(3) 0.1554(2) 0.81793(13) 0.0160(4) Uani 1 1 d .
H6 H 1.293(3) 0.123(2) 0.8266(14) 0.019 Uiso 1 1 d .
B7 B 0.7789(3) 0.1128(2) 0.78140(13) 0.0144(4) Uani 1 1 d .
H7 H 0.647(3) 0.040(2) 0.7804(14) 0.017 Uiso 1 1 d .
B8 B 0.8028(3) 0.3175(2) 0.78174(13) 0.0144(4) Uani 1 1 d .
H8 H 0.688(3) 0.367(2) 0.7819(14) 0.017 Uiso 1 1 d .
B9 B 0.9821(3) 0.3998(2) 0.86246(13) 0.0166(4) Uani 1 1 d .
H9 H 0.977(3) 0.504(2) 0.9065(15) 0.020 Uiso 1 1 d .
B10 B 1.0726(3) 0.2575(2) 0.91216(13) 0.0168(4) Uani 1 1 d .
H10 H 1.124(3) 0.271(2) 0.9869(14) 0.020 Uiso 1 1 d .
B11 B 0.9528(3) 0.0803(2) 0.86435(13) 0.0150(4) Uani 1 1 d .
H11 H 0.929(2) -0.004(2) 0.9150(14) 0.018 Uiso 1 1 d .
B12 B 0.8430(3) 0.2314(2) 0.88624(13) 0.0148(4) Uani 1 1 d .
O12 O 0.71362(16) 0.22595(14) 0.96738(8) 0.0182(3) Uani 1 1 d .
C121 C 0.5999(2) 0.3375(2) 0.98607(12) 0.0173(3) Uani 1 1 d .
H12E H 0.5165 0.3355 0.9315 0.021 Uiso 1 1 calc R
H12F H 0.6714 0.4385 0.9982 0.021 Uiso 1 1 calc R
C122 C 0.5032(2) 0.2881(2) 1.07512(12) 0.0188(4) Uani 1 1 d .
H12C H 0.3997 0.2084 1.0583 0.023 Uiso 1 1 calc R
H12D H 0.4632 0.3719 1.1120 0.023 Uiso 1 1 calc R
C123 C 0.6427(2) 0.2313(2) 1.13220(12) 0.0187(4) Uani 1 1 d .
H12A H 0.7254 0.3143 1.1672 0.022 Uiso 1 1 calc R
H12B H 0.5869 0.1628 1.1789 0.022 Uiso 1 1 calc R
C124 C 0.7369(3) 0.1515(2) 1.05561(12) 0.0234(4) Uani 1 1 d .
H12G H 0.8637 0.1617 1.0727 0.028 Uiso 1 1 calc R
H12H H 0.6830 0.0449 1.0466 0.028 Uiso 1 1 calc R
C21 C 0.8764(3) -0.1617(2) 0.74546(12) 0.0211(4) Uani 1 1 d .
O21 O 0.8028(2) -0.27383(16) 0.76350(11) 0.0348(4) Uani 1 1 d .
C22 C 1.1760(2) -0.05651(19) 0.66591(12) 0.0177(4) Uani 1 1 d .
O22 O 1.29544(17) -0.10130(15) 0.63780(9) 0.0248(3) Uani 1 1 d .
C23 C 0.8615(2) 0.00728(19) 0.59808(11) 0.0149(3) Uani 1 1 d .
O23 O 0.80399(16) -0.07522(14) 0.53313(8) 0.0204(3) Uani 1 1 d .
C31 C 0.6446(2) 0.2045(2) 0.61834(12) 0.0182(4) Uani 1 1 d .
O31 O 0.50090(17) 0.20209(16) 0.59943(10) 0.0283(3) Uani 1 1 d .
C32 C 0.9542(2) 0.28947(19) 0.54206(12) 0.0166(3) Uani 1 1 d .
O32 O 1.00649(18) 0.34196(14) 0.47496(9) 0.0247(3) Uani 1 1 d .
C100 C 0.4023(6) 0.4421(5) 0.4463(3) 0.0339(10) Uani 0.50 1 d P
H10A H 0.3500 0.3377 0.4548 0.041 Uiso 0.50 1 calc PR
H10B H 0.3210 0.4805 0.4040 0.041 Uiso 0.50 1 calc PR
Cl1A Cl 0.60370(17) 0.44879(14) 0.39043(13) 0.0424(3) Uani 0.50 1 d P
Cl1B Cl 0.5803(2) 0.45478(16) 0.44115(11) 0.0493(4) Uani 0.50 1 d P

loop_
_atom_site_aniso_label
_atom_site_aniso_U_11
_atom_site_aniso_U_22
_atom_site_aniso_U_33
_atom_site_aniso_U_23
_atom_site_aniso_U_13
_atom_site_aniso_U_12
C1 0.0133(8) 0.0148(9) 0.0145(7) -0.0006(6) 0.0001(6) 0.0037(7)
Co2 0.01527(13) 0.01294(13) 0.01086(10) 0.00025(8) 0.00032(8) 0.00489(9)
Co3 0.01267(12) 0.01401(13) 0.00966(10) 0.00094(8) -0.00081(8) 0.00349(9)
B4 0.0161(10) 0.0140(10) 0.0147(8) -0.0007(7) -0.0013(7) 0.0041(8)
B5 0.0166(10) 0.0182(10) 0.0170(8) -0.0026(7) -0.0030(7) 0.0040(8)
B6 0.0166(10) 0.0174(10) 0.0152(8) -0.0006(7) -0.0027(7) 0.0071(8)
B7 0.0163(10) 0.0159(10) 0.0120(8) 0.0014(7) 0.0002(7) 0.0056(8)
B8 0.0168(10) 0.0151(10) 0.0122(8) 0.0002(7) -0.0006(7) 0.0060(8)
B9 0.0187(10) 0.0175(10) 0.0146(8) -0.0009(7) -0.0035(7) 0.0068(8)
B10 0.0189(10) 0.0182(10) 0.0140(8) -0.0023(7) -0.0047(7) 0.0073(8)
B11 0.0193(10) 0.0163(10) 0.0112(8) 0.0010(7) -0.0003(7) 0.0084(8)
B12 0.0173(9) 0.0189(10) 0.0104(8) 0.0004(7) 0.0002(6) 0.0090(8)
O12 0.0249(7) 0.0225(7) 0.0123(5) 0.0044(5) 0.0040(5) 0.0158(5)
C121 0.0192(9) 0.0199(9) 0.0160(7) 0.0007(6) 0.0006(6) 0.0122(7)
C122 0.0171(9) 0.0216(9) 0.0183(8) 0.0015(7) 0.0025(6) 0.0055(7)
C123 0.0217(9) 0.0210(9) 0.0143(7) 0.0033(6) 0.0028(6) 0.0058(7)
C124 0.0326(11) 0.0297(11) 0.0141(8) 0.0097(7) 0.0034(7) 0.0179(9)
C21 0.0271(10) 0.0212(10) 0.0169(8) 0.0005(7) 0.0059(7) 0.0097(8)
O21 0.0485(9) 0.0190(8) 0.0363(8) 0.0053(6) 0.0176(7) 0.0033(7)
C22 0.0219(9) 0.0170(9) 0.0142(7) 0.0008(6) -0.0033(6) 0.0041(7)
O22 0.0240(7) 0.0274(7) 0.0258(7) -0.0006(5) 0.0031(5) 0.0130(6)
C23 0.0141(8) 0.0167(9) 0.0150(7) 0.0036(6) 0.0007(6) 0.0043(7)
O23 0.0240(7) 0.0193(7) 0.0170(6) -0.0027(5) -0.0045(5) 0.0042(5)
C31 0.0221(10) 0.0194(9) 0.0139(7) 0.0017(6) -0.0002(6) 0.0055(7)
O31 0.0184(7) 0.0394(9) 0.0284(7) 0.0013(6) -0.0059(5) 0.0097(6)
C32 0.0185(9) 0.0139(9) 0.0174(8) -0.0018(6) -0.0015(6) 0.0046(7)
O32 0.0339(8) 0.0218(7) 0.0192(6) 0.0053(5) 0.0061(5) 0.0054(6)
C100 0.033(2) 0.023(2) 0.046(3) 0.0083(18) 0.0033(19) 0.0040(18)
Cl1A 0.0348(7) 0.0330(7) 0.0600(9) 0.0046(6) 0.0184(7) 0.0076(5)
Cl1B 0.0653(10) 0.0437(8) 0.0427(7) 0.0078(6) 0.0159(7) 0.0184(7)

loop_
_atom_type_symbol
_atom_type_description
_atom_type_scat_dispersion_real
_atom_type_scat_dispersion_imag
_atom_type_scat_source
C C 0.0033 0.0016 'International Tables Vol C Tables 4.2.6.8 and 6.1.1.4'
H H 0.0000 0.0000 'International Tables Vol C Tables 4.2.6.8 and 6.1.1.4'
B B 0.0013 0.0007 'International Tables Vol C Tables 4.2.6.8 and 6.1.1.4'
O O 0.0106 0.0060 'International Tables Vol C Tables 4.2.6.8 and 6.1.1.4'
Cl Cl 0.1484 0.1585 'International Tables Vol C Tables 4.2.6.8 and 6.1.1.4'
Co Co 0.3494 0.9721 'International Tables Vol C Tables 4.2.6.8 and 6.1.1.4'

loop_
_geom_angle_atom_site_label_1
_geom_angle_atom_site_label_2
_geom_angle_atom_site_label_3
_geom_angle
_geom_angle_site_symmetry_3
B5 C1 B6 62.73(11) .
B5 C1 B4 62.84(11) .
B6 C1 B4 114.55(13) .
B5 C1 Co3 123.36(11) .
B6 C1 Co3 123.96(11) .
B4 C1 Co3 66.01(8) .
B5 C1 Co2 123.09(11) .
B6 C1 Co2 65.63(9) .
B4 C1 Co2 124.37(11) .
Co3 C1 Co2 70.51(5) .
C21 Co2 C22 94.55(8) .
C21 Co2 C23 93.94(8) .
C22 Co2 C23 96.41(7) .
C21 Co2 B6 121.68(8) .
C22 Co2 B6 89.96(8) .
C23 Co2 B6 143.23(7) .
C21 Co2 C1 167.36(7) .
C22 Co2 C1 93.13(7) .
C23 Co2 C1 95.16(7) .
B6 Co2 C1 48.24(7) .
C21 Co2 B11 84.64(8) .
C22 Co2 B11 127.74(7) .
C23 Co2 B11 135.84(7) .
B6 Co2 B11 49.69(8) .
C1 Co2 B11 82.72(7) .
C21 Co2 B7 89.12(8) .
C22 Co2 B7 175.96(8) .
C23 Co2 B7 85.02(7) .
B6 Co2 B7 86.66(7) .
C1 Co2 B7 82.96(7) .
B11 Co2 B7 50.86(7) .
C21 Co2 Co3 127.57(6) .
C22 Co2 Co3 122.66(5) .
C23 Co2 Co3 50.53(5) .
B6 Co2 Co3 96.06(5) .
C1 Co2 Co3 54.49(4) .
B11 Co2 Co3 96.73(5) .
B7 Co2 Co3 55.64(5) .
C31 Co3 C32 94.85(8) .
C31 Co3 C23 93.89(8) .
C32 Co3 C23 95.04(7) .
C31 Co3 C1 166.94(7) .
C32 Co3 C1 93.11(7) .
C23 Co3 C1 95.71(7) .
C31 Co3 B4 121.03(8) .
C32 Co3 B4 90.69(7) .
C23 Co3 B4 144.01(7) .
C1 Co3 B4 48.44(7) .
C31 Co3 B8 83.84(8) .
C32 Co3 B8 128.35(8) .
C23 Co3 B8 136.61(7) .
C1 Co3 B8 83.10(7) .
B4 Co3 B8 49.62(7) .
C31 Co3 B7 88.46(7) .
C32 Co3 B7 176.62(7) .
C23 Co3 B7 85.40(7) .
C1 Co3 B7 83.52(7) .
B4 Co3 B7 87.01(7) .
B8 Co3 B7 51.28(7) .
C31 Co3 Co2 127.37(6) .
C32 Co3 Co2 121.89(6) .
C23 Co3 Co2 50.67(5) .
C1 Co3 Co2 55.00(5) .
B4 Co3 Co2 96.76(5) .
B8 Co3 Co2 97.58(5) .
B7 Co3 Co2 56.03(5) .
C1 B4 B9 104.24(13) .
C1 B4 B8 106.36(13) .
B9 B4 B8 60.42(11) .
C1 B4 B5 57.44(10) .
B9 B4 B5 59.83(11) .
B8 B4 B5 108.52(13) .
C1 B4 Co3 65.55(8) .
B9 B4 Co3 119.06(12) .
B8 B4 Co3 65.81(9) .
B5 B4 Co3 118.13(12) .
C1 B5 B10 106.02(14) .
C1 B5 B9 105.91(13) .
B10 B5 B9 60.61(11) .
C1 B5 B6 59.71(11) .
B10 B5 B6 59.94(11) .
B9 B5 B6 108.84(14) .
C1 B5 B4 59.72(10) .
B10 B5 B4 108.70(14) .
B9 B5 B4 59.71(11) .
B6 B5 B4 109.55(14) .
C1 B6 B10 104.08(13) .
C1 B6 B5 57.55(10) .
B10 B6 B5 59.60(11) .
C1 B6 B11 106.18(13) .
B10 B6 B11 60.58(11) .
B5 B6 B11 108.47(14) .
C1 B6 Co2 66.13(8) .
B10 B6 Co2 119.39(12) .
B5 B6 Co2 118.91(11) .
B11 B6 Co2 65.65(9) .
B12 B7 B11 58.62(10) .
B12 B7 B8 58.49(10) .
B11 B7 B8 106.33(13) .
B12 B7 Co3 114.11(12) .
B11 B7 Co3 116.54(11) .
B8 B7 Co3 63.48(8) .
B12 B7 Co2 114.17(11) .
B11 B7 Co2 63.21(8) .
B8 B7 Co2 116.98(11) .
Co3 B7 Co2 68.33(5) .
B12 B8 B4 105.61(13) .
B12 B8 B9 59.72(11) .
B4 B8 B9 59.45(11) .
B12 B8 B7 57.85(10) .
B4 B8 B7 107.90(13) .
B9 B8 B7 107.39(13) .
B12 B8 Co3 115.09(11) .
B4 B8 Co3 64.57(8) .
B9 B8 Co3 117.14(12) .
B7 B8 Co3 65.24(8) .
B4 B9 B12 106.11(13) .
B4 B9 B5 60.46(11) .
B12 B9 B5 105.80(14) .
B4 B9 B10 108.38(13) .
B12 B9 B10 59.73(11) .
B5 B9 B10 59.47(11) .
B4 B9 B8 60.14(10) .
B12 B9 B8 59.66(11) .
B5 B9 B8 108.80(13) .
B10 B9 B8 109.40(14) .
B5 B10 B6 60.46(11) .
B5 B10 B12 106.18(13) .
B6 B10 B12 106.12(13) .
B5 B10 B9 59.92(11) .
B6 B10 B9 108.70(13) .
B12 B10 B9 59.77(11) .
B5 B10 B11 108.70(13) .
B6 B10 B11 60.01(11) .
B12 B10 B11 59.50(11) .
B9 B10 B11 109.28(13) .
B12 B11 B6 105.79(14) .
B12 B11 B10 59.68(11) .
B6 B11 B10 59.41(11) .
B12 B11 B7 58.13(10) .
B6 B11 B7 108.28(12) .
B10 B11 B7 107.61(13) .
B12 B11 Co2 116.10(11) .
B6 B11 Co2 64.66(8) .
B10 B11 Co2 117.51(12) .
B7 B11 Co2 65.92(8) .
O12 B12 B7 117.41(15) .
O12 B12 B11 117.82(14) .
B7 B12 B11 63.25(11) .
O12 B12 B8 119.65(14) .
B7 B12 B8 63.66(10) .
B11 B12 B8 114.12(13) .
O12 B12 B10 119.94(13) .
B7 B12 B10 112.70(13) .
B11 B12 B10 60.82(11) .
B8 B12 B10 110.81(14) .
O12 B12 B9 121.03(14) .
B7 B12 B9 112.83(13) .
B11 B12 B9 110.96(14) .
B8 B12 B9 60.62(11) .
B10 B12 B9 60.50(11) .
C121 O12 C124 110.75(12) .
C121 O12 B12 122.77(13) .
C124 O12 B12 122.29(13) .
O12 C121 C122 102.47(13) .
C121 C122 C123 103.24(14) .
C124 C123 C122 103.53(14) .
O12 C124 C123 104.15(13) .
O21 C21 Co2 179.8(2) .
O22 C22 Co2 176.78(15) .
O23 C23 Co3 140.69(14) .
O23 C23 Co2 140.41(14) .
Co3 C23 Co2 78.80(6) .
O31 C31 Co3 179.29(16) .
O32 C32 Co3 178.85(16) .
Cl1A C100 Cl1B 113.1(3) 2_666

loop_
_geom_bond_atom_site_label_1
_geom_bond_atom_site_label_2
_geom_bond_distance
_geom_bond_site_symmetry_2
C1 B5 1.690(2) .
C1 B6 1.729(2) .
C1 B4 1.732(2) .
C1 Co3 2.1067(16) .
C1 Co2 2.1200(17) .
Co2 C21 1.7648(19) .
Co2 C22 1.8018(18) .
Co2 C23 1.9239(16) .
Co2 B6 2.1119(19) .
Co2 B11 2.1289(18) .
Co2 B7 2.1774(19) .
Co2 Co3 2.4397(3) .
Co3 C31 1.7612(18) .
Co3 C32 1.8057(17) .
Co3 C23 1.9198(17) .
Co3 B4 2.1143(19) .
Co3 B8 2.1356(18) .
Co3 B7 2.1673(18) .
B4 B9 1.771(3) .
B4 B8 1.783(3) .
B4 B5 1.784(3) .
B5 B10 1.765(3) .
B5 B9 1.773(3) .
B5 B6 1.780(3) .
B6 B10 1.771(3) .
B6 B11 1.782(3) .
B7 B12 1.759(3) .
B7 B11 1.850(3) .
B7 B8 1.862(3) .
B8 B12 1.771(3) .
B8 B9 1.788(3) .
B9 B12 1.772(3) .
B9 B10 1.785(3) .
B10 B12 1.772(3) .
B10 B11 1.792(3) .
B11 B12 1.768(3) .
B12 O12 1.510(2) .
O12 C121 1.481(2) .
O12 C124 1.4856(19) .
C121 C122 1.511(2) .
C122 C123 1.529(2) .
C123 C124 1.511(2) .
C21 O21 1.132(2) .
C22 O22 1.136(2) .
C23 O23 1.161(2) .
C31 O31 1.133(2) .
C32 O32 1.132(2) .
C100 Cl1A 1.733(5) .
C100 Cl1B 1.756(5) 2_666
Cl1B C100 1.756(5) 2_666
